data_2206871
loop_
_publ_author_name
'Ronaldson, Vicki'
'Storey, John. M. D.'
'Harrison, William T. A.'

_publ_section_title
;
 <i>N</i>-(2-Bromophenyl)acetamide
;
_journal_coeditor_code BT6727
_journal_issue 10
_journal_name_full 'Acta Crystallographica Section E'
_journal_page_first o3156
_journal_page_last o3158
_journal_paper_doi 10.1107/S1600536805027492
_journal_volume 61
_journal_year 2005
_chemical_formula_iupac 'C8 H8 Br N O'
_chemical_formula_moiety 'C8 H8 Br N O'
_chemical_formula_sum 'C8 H8 Br N O'
_chemical_formula_weight 214.06
_chemical_name_systematic
;
N-(2-Bromophenyl)acetamide
;
_space_group_IT_number 14
_symmetry_cell_setting monoclinic
_symmetry_space_group_name_Hall '-P 2yn'
_symmetry_space_group_name_H-M 'P 1 21/n 1'
_atom_sites_solution_hydrogens 'difmap (N-H) and geom (others)'
_atom_sites_solution_primary direct
_atom_sites_solution_secondary difmap
_audit_creation_method SHELXL-97
_cell_angle_alpha 90.00
_cell_angle_beta 96.8173(16)
_cell_angle_gamma 90.00
_cell_formula_units_Z 4
_cell_length_a 4.77900(10)
_cell_length_b 11.9257(4)
_cell_length_c 14.6703(3)
_cell_measurement_reflns_used 1977
_cell_measurement_temperature 120(2)
_cell_measurement_theta_max 27.48
_cell_measurement_theta_min 2.91
_cell_volume 830.19(4)
_computing_cell_refinement 'SCALEPACK (Otwinowski & Minor, 1997)'
_computing_data_collection 'COLLECT (Nonius, 1998)'
_computing_data_reduction 'SCALEPACK, DENZO (Otwinowski & Minor, 1997) and SORTAV (Blessing, 1995)'
_computing_molecular_graphics 'ORTEP-3 (Farrugia, 1997)'
_computing_publication_material SHELXL97
_computing_structure_refinement 'SHELXL97 (Sheldrick, 1997)'
_computing_structure_solution 'SHELXS97 (Sheldrick, 1997)'
_diffrn_ambient_temperature 120(2)
_diffrn_measured_fraction_theta_full 0.996
_diffrn_measured_fraction_theta_max 0.996
_diffrn_measurement_device_type 'Nonius KappaCCD'
_diffrn_measurement_method '\w and \f'
_diffrn_radiation_monochromator graphite
_diffrn_radiation_source 'fine-focus sealed tube'
_diffrn_radiation_type MoK\a
_diffrn_radiation_wavelength 0.71073
_diffrn_reflns_av_R_equivalents 0.0373
_diffrn_reflns_av_sigmaI/netI 0.0310
_diffrn_reflns_limit_h_max 5
_diffrn_reflns_limit_h_min -6
_diffrn_reflns_limit_k_max 15
_diffrn_reflns_limit_k_min -15
_diffrn_reflns_limit_l_max 19
_diffrn_reflns_limit_l_min -18
_diffrn_reflns_number 9212
_diffrn_reflns_theta_full 27.52
_diffrn_reflns_theta_max 27.52
_diffrn_reflns_theta_min 3.28
_diffrn_standards_decay_% 0
_exptl_absorpt_coefficient_mu 4.890
_exptl_absorpt_correction_T_max 0.726
_exptl_absorpt_correction_T_min 0.387
_exptl_absorpt_correction_type multi-scan
_exptl_absorpt_process_details '(SADABS; Bruker, 2003)'
_exptl_crystal_colour colourless
_exptl_crystal_density_diffrn 1.713
_exptl_crystal_density_method 'not measured'
_exptl_crystal_description block
_exptl_crystal_F_000 424
_exptl_crystal_size_max 0.24
_exptl_crystal_size_mid 0.10
_exptl_crystal_size_min 0.07
_refine_diff_density_max 0.762
_refine_diff_density_min -0.381
_refine_ls_extinction_coef 0.0163(11)
_refine_ls_extinction_expression Fc^*^=kFc[1+0.001xFc^2^\l^3^/sin(2\q)]^-1/4^
_refine_ls_extinction_method SHELXL97
_refine_ls_goodness_of_fit_ref 1.262
_refine_ls_hydrogen_treatment mixed
_refine_ls_matrix_type full
_refine_ls_number_parameters 106
_refine_ls_number_reflns 1905
_refine_ls_number_restraints 0
_refine_ls_restrained_S_all 1.262
_refine_ls_R_factor_all 0.0352
_refine_ls_R_factor_gt 0.0315
_refine_ls_shift/su_max 0.001
_refine_ls_shift/su_mean 0.000
_refine_ls_structure_factor_coef Fsqd
_refine_ls_weighting_details 'calc w = 1/[\s^2^(Fo^2^)+1.9011P] where P = (Fo^2^+2Fc^2^)/3'
_refine_ls_weighting_scheme calc
_refine_ls_wR_factor_gt 0.0732
_refine_ls_wR_factor_ref 0.0743
_reflns_number_gt 1750
_reflns_number_total 1905
_reflns_threshold_expression I>2\s(I)
_cod_data_source_file bt6727.cif
_cod_data_source_block I
_cod_original_sg_symbol_H-M 'P 21/n'
_cod_database_code 2206871
_cod_database_fobs_code 2206871

loop_
_symmetry_equiv_pos_as_xyz
'x, y, z'
'-x+1/2, y+1/2, -z+1/2'
'-x, -y, -z'
'x-1/2, -y-1/2, z-1/2'

loop_
_atom_site_label
_atom_site_fract_x
_atom_site_fract_y
_atom_site_fract_z
_atom_site_U_iso_or_equiv
_atom_site_adp_type
_atom_site_calc_flag
_atom_site_refinement_flags
_atom_site_occupancy
_atom_site_type_symbol
C1 0.4653(6) 0.4807(2) 0.7214(2) 0.0159(6) Uani d . 1 C
C2 0.5507(7) 0.5852(3) 0.7562(2) 0.0203(6) Uani d . 1 C
H2 0.4860 0.6123 0.8109 0.024 Uiso calc R 1 H
C3 0.7304(7) 0.6492(3) 0.7106(2) 0.0219(7) Uani d . 1 C
H3 0.7915 0.7203 0.7343 0.026 Uiso calc R 1 H
C4 0.8223(7) 0.6099(3) 0.6300(2) 0.0205(6) Uani d . 1 C
H4 0.9479 0.6538 0.5992 0.025 Uiso calc R 1 H
C5 0.7307(6) 0.5067(3) 0.5946(2) 0.0167(6) Uani d . 1 C
H5 0.7918 0.4807 0.5390 0.020 Uiso calc R 1 H
C6 0.5493(6) 0.4406(2) 0.63992(19) 0.0140(6) Uani d . 1 C
C7 0.6102(6) 0.2594(2) 0.56501(19) 0.0153(6) Uani d . 1 C
C8 0.4592(7) 0.1544(3) 0.5295(2) 0.0209(7) Uani d . 1 C
H8A 0.2575 0.1702 0.5151 0.031 Uiso calc R 1 H
H8B 0.4863 0.0957 0.5765 0.031 Uiso calc R 1 H
H8C 0.5355 0.1291 0.4739 0.031 Uiso calc R 1 H
N1 0.4490(5) 0.3362(2) 0.60299(16) 0.0135(5) Uani d . 1 N
H1 0.280(8) 0.322(3) 0.604(2) 0.017(9) Uiso d . 1 H
O1 0.8634(4) 0.27188(19) 0.56131(16) 0.0229(5) Uani d . 1 O
Br1 0.23224(6) 0.39129(3) 0.78845(2) 0.02046(13) Uani d . 1 Br

loop_
_atom_site_aniso_label
_atom_site_aniso_U_11
_atom_site_aniso_U_22
_atom_site_aniso_U_33
_atom_site_aniso_U_12
_atom_site_aniso_U_13
_atom_site_aniso_U_23
C1 0.0132(13) 0.0170(14) 0.0177(14) 0.0019(11) 0.0025(11) 0.0014(11)
C2 0.0200(15) 0.0194(15) 0.0214(15) 0.0018(12) 0.0023(12) -0.0045(12)
C3 0.0218(16) 0.0149(15) 0.0281(17) -0.0019(12) -0.0007(13) -0.0035(13)
C4 0.0187(15) 0.0175(14) 0.0249(16) -0.0034(12) 0.0012(12) 0.0037(13)
C5 0.0158(14) 0.0193(15) 0.0154(14) -0.0002(11) 0.0029(11) 0.0023(12)
C6 0.0122(13) 0.0136(13) 0.0159(13) 0.0021(11) 0.0006(10) 0.0013(11)
C7 0.0157(14) 0.0161(14) 0.0143(13) 0.0000(11) 0.0029(11) 0.0017(11)
C8 0.0191(15) 0.0181(15) 0.0264(16) -0.0023(12) 0.0059(12) -0.0065(13)
N1 0.0107(12) 0.0141(12) 0.0164(12) -0.0016(9) 0.0048(9) -0.0018(10)
O1 0.0129(10) 0.0239(12) 0.0330(13) -0.0014(9) 0.0069(9) -0.0054(10)
Br1 0.02191(19) 0.02130(19) 0.01987(19) -0.00046(12) 0.00956(12) 0.00033(12)

loop_
_atom_type_symbol
_atom_type_description
_atom_type_scat_dispersion_real
_atom_type_scat_dispersion_imag
_atom_type_scat_source
C C 0.0033 0.0016 'International Tables Vol C Tables 4.2.6.8 and 6.1.1.4'
H H 0.0000 0.0000 'International Tables Vol C Tables 4.2.6.8 and 6.1.1.4'
N N 0.0061 0.0033 'International Tables Vol C Tables 4.2.6.8 and 6.1.1.4'
O O 0.0106 0.0060 'International Tables Vol C Tables 4.2.6.8 and 6.1.1.4'
Br Br -0.2901 2.4595 'International Tables Vol C Tables 4.2.6.8 and 6.1.1.4'

loop_
_geom_angle_atom_site_label_1
_geom_angle_atom_site_label_2
_geom_angle_atom_site_label_3
_geom_angle
C2 C1 C6 121.6(3)
C2 C1 Br1 118.5(2)
C6 C1 Br1 119.9(2)
C3 C2 C1 119.3(3)
C3 C2 H2 120.3
C1 C2 H2 120.3
C2 C3 C4 120.3(3)
C2 C3 H3 119.9
C4 C3 H3 119.9
C5 C4 C3 120.0(3)
C5 C4 H4 120.0
C3 C4 H4 120.0
C4 C5 C6 120.6(3)
C4 C5 H5 119.7
C6 C5 H5 119.7
C1 C6 C5 118.3(3)
C1 C6 N1 120.8(3)
C5 C6 N1 121.0(3)
O1 C7 N1 123.2(3)
O1 C7 C8 121.3(3)
N1 C7 C8 115.5(3)
C7 C8 H8A 109.5
C7 C8 H8B 109.5
H8A C8 H8B 109.5
C7 C8 H8C 109.5
H8A C8 H8C 109.5
H8B C8 H8C 109.5
C7 N1 C6 124.5(2)
C7 N1 H1 118(2)
C6 N1 H1 118(2)

loop_
_geom_bond_atom_site_label_1
_geom_bond_atom_site_label_2
_geom_bond_distance
C1 C2 1.390(4)
C1 C6 1.390(4)
C1 Br1 1.899(3)
C2 C3 1.380(5)
C2 H2 0.9500
C3 C4 1.390(4)
C3 H3 0.9500
C4 C5 1.387(4)
C4 H4 0.9500
C5 C6 1.397(4)
C5 H5 0.9500
C6 N1 1.418(4)
C7 O1 1.227(4)
C7 N1 1.358(4)
C7 C8 1.507(4)
C8 H8A 0.9800
C8 H8B 0.9800
C8 H8C 0.9800
N1 H1 0.83(4)

loop_
_geom_hbond_atom_site_label_D
_geom_hbond_atom_site_label_H
_geom_hbond_atom_site_label_A
_geom_hbond_site_symmetry_A
_geom_hbond_distance_DH
_geom_hbond_distance_HA
_geom_hbond_distance_DA
_geom_hbond_angle_DHA
N1 H1 O1 1_455 0.83(4) 2.10(4) 2.896(3) 161(3)

loop_
_geom_torsion_atom_site_label_1
_geom_torsion_atom_site_label_2
_geom_torsion_atom_site_label_3
_geom_torsion_atom_site_label_4
_geom_torsion
C6 C1 C2 C3 -2.1(5)
Br1 C1 C2 C3 177.1(2)
C1 C2 C3 C4 0.7(5)
C2 C3 C4 C5 0.8(5)
C3 C4 C5 C6 -0.9(5)
C2 C1 C6 C5 2.0(4)
Br1 C1 C6 C5 -177.3(2)
C2 C1 C6 N1 -176.9(3)
Br1 C1 C6 N1 3.9(4)
C4 C5 C6 C1 -0.4(4)
C4 C5 C6 N1 178.4(3)
O1 C7 N1 C6 2.2(5)
C8 C7 N1 C6 -179.6(3)
C1 C6 N1 C7 -138.6(3)
C5 C6 N1 C7 42.6(4)

loop_
_cod_related_entry_id
_cod_related_entry_database
_cod_related_entry_code
1 ChemSpider 120188
